data_4072342
loop_
_publ_author_name
'Wilson, Polly A.'
'Wright, Joseph A.'
'Oganesyan, Vasily S.'
'Lancaster, Simon J.'
'Bochmann, Manfred'

_publ_section_title
;
 Structural Characterization of a Cationic Zirconocene Dimethylaniline
 Complex and Related Catalytically Relevant Species
;
_journal_issue 23
_journal_name_full Organometallics
_journal_page_first 6371
_journal_paper_doi 10.1021/om800783h
_journal_volume 27
_journal_year 2008
_chemical_formula_moiety 'C45 H45 Zr2, C19 H3 B F15'
_chemical_formula_structural '[{(IPCF)ZrMe}2(\m-Me)][MeB(C6F5)3]'
_chemical_formula_sum 'C64 H48 B F15 Zr2'
_chemical_formula_weight 1295.27
_chemical_name_common 'Compound 7'
_chemical_name_systematic
;
 ?
;
_space_group_IT_number 14
_symmetry_cell_setting monoclinic
_symmetry_Int_Tables_number 14
_symmetry_space_group_name_Hall '-P 2ybc'
_symmetry_space_group_name_H-M 'P 1 21/c 1'
_atom_sites_solution_hydrogens geom
_atom_sites_solution_primary direct
_atom_sites_solution_secondary difmap
_cell_angle_alpha 90.00
_cell_angle_beta 98.682(11)
_cell_angle_gamma 90.00
_cell_formula_units_Z 4
_cell_length_a 17.885(2)
_cell_length_b 13.8749(14)
_cell_length_c 21.482(3)
_cell_measurement_reflns_used 4889
_cell_measurement_temperature 140(2)
_cell_measurement_theta_max 25.0000
_cell_measurement_theta_min 3.0854
_cell_volume 5269.7(11)
_computing_cell_refinement 'CrysAlis RED (Oxford Diffraction, 2006)'
_computing_data_collection 'CrysAlis CCD (Oxford Diffraction, 2006)'
_computing_data_reduction 'CrysAlis RED (Oxford Diffraction, 2006)'
_computing_molecular_graphics 'ORTEP-3 (Farrugia, 1997)'
_computing_publication_material
;
 SHELXL-97 (Sheldrick, 2008), PLATON (Spek, 2003), WinGX (Farrugia, 1999)
 and enCIFer (Allen <i>et al.</i>, 2004)
;
_computing_structure_refinement 'SHELXL-97 (Sheldrick, 2008)'
_computing_structure_solution 'SIR92 (Altomare <i>et al.</i>,  1993)'
_diffrn_ambient_temperature 140(2)
_diffrn_detector_area_resol_mean 16.0050
_diffrn_measured_fraction_theta_full 0.989
_diffrn_measured_fraction_theta_max 0.989
_diffrn_measurement_device_type 'Oxford Diffraction Xcalibur 3/CCD'
_diffrn_measurement_method 'Thin slice \f and \w scans'
_diffrn_radiation_monochromator graphite
_diffrn_radiation_probe x-ray
_diffrn_radiation_source 'Enhance (Mo) X-ray Source'
_diffrn_radiation_type 'Mo K\a'
_diffrn_radiation_wavelength 0.71073
_diffrn_reflns_av_R_equivalents 0.2074
_diffrn_reflns_av_sigmaI/netI 0.2357
_diffrn_reflns_limit_h_max 21
_diffrn_reflns_limit_h_min -21
_diffrn_reflns_limit_k_max 16
_diffrn_reflns_limit_k_min -16
_diffrn_reflns_limit_l_max 25
_diffrn_reflns_limit_l_min -25
_diffrn_reflns_number 51667
_diffrn_reflns_theta_full 25.14
_diffrn_reflns_theta_max 25.14
_diffrn_reflns_theta_min 3.09
_diffrn_standards_number 0
_exptl_absorpt_coefficient_mu 0.492
_exptl_absorpt_correction_T_max 0.9973
_exptl_absorpt_correction_T_min 0.7960
_exptl_absorpt_correction_type multi-scan
_exptl_absorpt_process_details '(ABSPACK; Oxford Diffraction, 2006)'
_exptl_crystal_colour orange
_exptl_crystal_density_diffrn 1.633
_exptl_crystal_density_method 'not measured'
_exptl_crystal_description plate
_exptl_crystal_F_000 2608
_exptl_crystal_size_max 0.30
_exptl_crystal_size_mid 0.10
_exptl_crystal_size_min 0.01
_refine_diff_density_max 0.583
_refine_diff_density_min -0.619
_refine_diff_density_rms 0.087
_refine_ls_extinction_method none
_refine_ls_goodness_of_fit_ref 0.890
_refine_ls_hydrogen_treatment constr
_refine_ls_matrix_type full
_refine_ls_number_parameters 746
_refine_ls_number_reflns 9335
_refine_ls_number_restraints 3
_refine_ls_restrained_S_all 0.890
_refine_ls_R_factor_all 0.1970
_refine_ls_R_factor_gt 0.0724
_refine_ls_shift/su_max 0.001
_refine_ls_shift/su_mean 0.000
_refine_ls_structure_factor_coef Fsqd
_refine_ls_weighting_details 'calc w=1/[\s^2^(Fo^2^)+(0.0279P)^2^] where P=(Fo^2^+2Fc^2^)/3'
_refine_ls_weighting_scheme calc
_refine_ls_wR_factor_gt 0.0858
_refine_ls_wR_factor_ref 0.1090
_reflns_number_gt 4144
_reflns_number_total 9335
_reflns_threshold_expression I>2\s(I)
_cod_data_source_file om800783h_si_001.cif
_cod_data_source_block 7
_cod_original_sg_symbol_H-M 'P 21/c'
_cod_database_code 4072342

loop_
_symmetry_equiv_pos_as_xyz
'x, y, z'
'-x, y+1/2, -z+1/2'
'-x, -y, -z'
'x, -y-1/2, z-1/2'

loop_
_atom_site_label
_atom_site_type_symbol
_atom_site_fract_x
_atom_site_fract_y
_atom_site_fract_z
_atom_site_U_iso_or_equiv
_atom_site_adp_type
_atom_site_occupancy
_atom_site_symmetry_multiplicity
_atom_site_calc_flag
_atom_site_refinement_flags
Zr1 Zr 0.64693(4) 0.35433(5) 0.20198(4) 0.0252(2) Uani 1 1 d U
Zr2 Zr 0.81921(4) 0.32145(5) 0.05405(3) 0.0257(2) Uani 1 1 d U
C1 C 0.7352(4) 0.3707(5) 0.1270(3) 0.0273(19) Uani 1 1 d U
C2 C 0.8102(4) 0.3383(5) -0.0596(3) 0.0273(19) Uani 1 1 d .
C3 C 0.7379(4) 0.3735(5) -0.0459(3) 0.0281(19) Uani 1 1 d .
C4 C 0.6958(4) 0.2917(5) -0.0286(3) 0.029(2) Uani 1 1 d .
C5 C 0.7408(4) 0.2057(5) -0.0320(3) 0.0246(19) Uani 1 1 d .
C6 C 0.8098(5) 0.2353(5) -0.0518(3) 0.030(2) Uani 1 1 d .
C7 C 0.8640(4) 0.1609(6) -0.0594(3) 0.035(2) Uani 1 1 d .
H7 H 0.9106 0.1768 -0.0730 0.042 Uiso 1 1 calc R
C8 C 0.8478(6) 0.0681(6) -0.0471(4) 0.047(3) Uani 1 1 d .
H8 H 0.8844 0.0200 -0.0517 0.057 Uiso 1 1 calc R
C9 C 0.7795(6) 0.0398(6) -0.0277(4) 0.049(3) Uani 1 1 d .
H9 H 0.7704 -0.0263 -0.0202 0.058 Uiso 1 1 calc R
C10 C 0.7256(5) 0.1077(6) -0.0197(3) 0.039(2) Uani 1 1 d .
H10 H 0.6794 0.0894 -0.0063 0.047 Uiso 1 1 calc R
C11 C 0.6206(4) 0.3032(6) -0.0136(3) 0.042(2) Uani 1 1 d .
H11 H 0.5926 0.2486 -0.0034 0.050 Uiso 1 1 calc R
C12 C 0.5900(5) 0.3925(7) -0.0141(4) 0.053(3) Uani 1 1 d .
H12 H 0.5398 0.4001 -0.0053 0.064 Uiso 1 1 calc R
C13 C 0.6303(5) 0.4725(6) -0.0271(4) 0.050(3) Uani 1 1 d .
H13 H 0.6079 0.5344 -0.0257 0.059 Uiso 1 1 calc R
C14 C 0.7028(5) 0.4650(5) -0.0422(4) 0.040(2) Uani 1 1 d .
H14 H 0.7294 0.5218 -0.0502 0.048 Uiso 1 1 calc R
C15 C 0.8819(5) 0.4069(5) -0.0631(4) 0.037(2) Uani 1 1 d .
C16 C 0.9137(4) 0.4142(6) 0.0068(4) 0.033(2) Uani 1 1 d .
C17 C 0.8858(4) 0.4766(5) 0.0503(4) 0.037(2) Uani 1 1 d .
H17 H 0.8557 0.5323 0.0397 0.044 Uiso 1 1 calc R
C18 C 0.9100(4) 0.4423(5) 0.1121(4) 0.034(2) Uani 1 1 d .
H18 H 0.8992 0.4709 0.1499 0.040 Uiso 1 1 calc R
C19 C 0.9523(4) 0.3590(6) 0.1076(4) 0.040(2) Uani 1 1 d .
H19 H 0.9760 0.3210 0.1418 0.047 Uiso 1 1 calc R
C20 C 0.9536(4) 0.3411(6) 0.0423(4) 0.041(2) Uani 1 1 d .
H20 H 0.9778 0.2880 0.0257 0.049 Uiso 1 1 calc R
C21 C 0.8618(5) 0.5040(5) -0.0922(3) 0.052(3) Uani 1 1 d .
H21A H 0.8363 0.5426 -0.0635 0.078 Uiso 1 1 calc R
H21B H 0.8281 0.4955 -0.1322 0.078 Uiso 1 1 calc R
H21C H 0.9081 0.5370 -0.0998 0.078 Uiso 1 1 calc R
C22 C 0.9402(4) 0.3599(6) -0.0998(4) 0.059(3) Uani 1 1 d .
H22A H 0.9802 0.4064 -0.1043 0.088 Uiso 1 1 calc R
H22B H 0.9151 0.3402 -0.1415 0.088 Uiso 1 1 calc R
H22C H 0.9623 0.3032 -0.0767 0.088 Uiso 1 1 calc R
C23 C 0.7638(5) 0.3013(6) 0.2833(3) 0.032(2) Uani 1 1 d .
C24 C 0.7066(5) 0.2342(6) 0.2914(4) 0.038(2) Uani 1 1 d .
C25 C 0.6454(5) 0.2822(5) 0.3105(3) 0.031(2) Uani 1 1 d .
C26 C 0.6601(5) 0.3846(5) 0.3148(3) 0.031(2) Uani 1 1 d .
C27 C 0.7371(5) 0.3970(5) 0.2990(3) 0.030(2) Uani 1 1 d .
C28 C 0.7870(5) 0.4754(6) 0.2940(4) 0.047(2) Uani 1 1 d .
H28 H 0.7718 0.5394 0.3016 0.056 Uiso 1 1 calc R
C29 C 0.8566(5) 0.4582(7) 0.2782(4) 0.052(3) Uani 1 1 d .
H29 H 0.8886 0.5120 0.2748 0.062 Uiso 1 1 calc R
C30 C 0.8840(4) 0.3671(7) 0.2668(3) 0.040(2) Uani 1 1 d .
H30 H 0.9341 0.3601 0.2578 0.048 Uiso 1 1 calc R
C31 C 0.8398(5) 0.2885(6) 0.2684(3) 0.042(2) Uani 1 1 d .
H31 H 0.8579 0.2262 0.2599 0.050 Uiso 1 1 calc R
C32 C 0.6030(5) 0.4680(6) 0.3180(4) 0.042(2) Uani 1 1 d .
C33 C 0.5726(4) 0.4784(5) 0.2477(4) 0.041(2) Uani 1 1 d .
C34 C 0.5203(4) 0.4153(6) 0.2110(4) 0.045(2) Uani 1 1 d .
H34 H 0.4874 0.3717 0.2276 0.054 Uiso 1 1 calc R
C35 C 0.5248(5) 0.4272(6) 0.1469(4) 0.044(2) Uani 1 1 d .
H35 H 0.4945 0.3946 0.1134 0.053 Uiso 1 1 calc R
C36 C 0.5810(5) 0.4945(5) 0.1402(4) 0.042(2) Uani 1 1 d .
H36 H 0.5965 0.5149 0.1020 0.050 Uiso 1 1 calc R
C37 C 0.6101(4) 0.5264(5) 0.2016(4) 0.034(2) Uani 1 1 d .
H37 H 0.6490 0.5731 0.2111 0.041 Uiso 1 1 calc R
C38 C 0.5385(5) 0.4427(6) 0.3540(4) 0.057(3) Uani 1 1 d .
H38A H 0.5060 0.4992 0.3557 0.085 Uiso 1 1 calc R
H38B H 0.5593 0.4229 0.3969 0.085 Uiso 1 1 calc R
H38C H 0.5087 0.3898 0.3326 0.085 Uiso 1 1 calc R
C39 C 0.6355(5) 0.5634(5) 0.3439(4) 0.052(3) Uani 1 1 d .
H39A H 0.6738 0.5855 0.3190 0.078 Uiso 1 1 calc R
H39B H 0.6587 0.5550 0.3879 0.078 Uiso 1 1 calc R
H39C H 0.5949 0.6113 0.3415 0.078 Uiso 1 1 calc R
C40 C 0.5809(5) 0.2242(6) 0.3216(4) 0.042(2) Uani 1 1 d .
H40 H 0.5378 0.2539 0.3343 0.050 Uiso 1 1 calc R
C41 C 0.5829(5) 0.1298(7) 0.3137(4) 0.054(3) Uani 1 1 d .
H41 H 0.5404 0.0931 0.3214 0.065 Uiso 1 1 calc R
C42 C 0.6446(6) 0.0806(6) 0.2947(4) 0.052(3) Uani 1 1 d .
H42 H 0.6431 0.0124 0.2906 0.062 Uiso 1 1 calc R
C43 C 0.7068(6) 0.1300(6) 0.2820(4) 0.055(3) Uani 1 1 d .
H43 H 0.7481 0.0981 0.2678 0.065 Uiso 1 1 calc R
C44 C 0.0337(4) 0.4882(6) 0.3713(4) 0.037(2) Uani 1 1 d .
C45 C 0.0602(4) 0.4940(5) 0.3138(4) 0.0280(19) Uani 1 1 d .
C46 C 0.1119(4) 0.4283(5) 0.2993(4) 0.0266(19) Uani 1 1 d .
C47 C 0.1419(4) 0.3522(5) 0.3375(3) 0.0217(17) Uani 1 1 d .
C48 C 0.1140(4) 0.3504(5) 0.3957(4) 0.0290(19) Uani 1 1 d .
C49 C 0.0617(4) 0.4154(6) 0.4118(4) 0.030(2) Uani 1 1 d .
C50 C 0.2244(4) 0.2773(4) 0.2491(4) 0.0249(19) Uani 1 1 d .
C51 C 0.2923(4) 0.2923(5) 0.2269(3) 0.0251(19) Uani 1 1 d .
C52 C 0.3013(4) 0.2911(5) 0.1631(4) 0.030(2) Uani 1 1 d .
C53 C 0.2424(5) 0.2698(5) 0.1186(4) 0.034(2) Uani 1 1 d .
C54 C 0.1725(5) 0.2515(5) 0.1368(4) 0.030(2) Uani 1 1 d .
C55 C 0.1655(4) 0.2572(5) 0.2009(4) 0.0265(19) Uani 1 1 d .
C56 C 0.2842(4) 0.3025(5) 0.3750(3) 0.0223(18) Uani 1 1 d .
C57 C 0.3114(4) 0.3975(5) 0.3788(4) 0.0216(18) Uani 1 1 d .
C58 C 0.3701(4) 0.4297(5) 0.4224(4) 0.028(2) Uani 1 1 d .
C59 C 0.4072(4) 0.3657(6) 0.4654(4) 0.035(2) Uani 1 1 d .
C60 C 0.3844(5) 0.2723(6) 0.4637(4) 0.034(2) Uani 1 1 d .
C61 C 0.3253(5) 0.2409(5) 0.4203(4) 0.031(2) Uani 1 1 d .
C62 C 0.5909(5) 0.2193(5) 0.1580(4) 0.053(3) Uani 1 1 d .
H62A H 0.6274 0.1661 0.1628 0.080 Uiso 1 1 calc R
H62B H 0.5734 0.2306 0.1131 0.080 Uiso 1 1 calc R
H62C H 0.5476 0.2026 0.1790 0.080 Uiso 1 1 calc R
C63 C 0.8451(4) 0.1813(5) 0.1053(3) 0.044(2) Uani 1 1 d .
H63A H 0.8767 0.1936 0.1459 0.065 Uiso 1 1 calc R
H63B H 0.8722 0.1386 0.0800 0.065 Uiso 1 1 calc R
H63C H 0.7978 0.1505 0.1124 0.065 Uiso 1 1 calc R
C64 C 0.1771(4) 0.1628(4) 0.3349(3) 0.039(2) Uani 1 1 d .
H64A H 0.2132 0.1155 0.3231 0.058 Uiso 1 1 calc R
H64B H 0.1278 0.1534 0.3087 0.058 Uiso 1 1 calc R
H64C H 0.1719 0.1541 0.3793 0.058 Uiso 1 1 calc R
B1 B 0.2081(5) 0.2726(6) 0.3241(4) 0.021(2) Uani 1 1 d .
F1 F -0.0158(3) 0.5531(3) 0.3880(2) 0.0530(14) Uani 1 1 d .
F2 F 0.0335(2) 0.5656(3) 0.2734(2) 0.0428(12) Uani 1 1 d .
F3 F 0.1361(2) 0.4445(3) 0.24273(19) 0.0338(11) Uani 1 1 d .
F4 F 0.1403(2) 0.2843(3) 0.43979(19) 0.0432(12) Uani 1 1 d .
F5 F 0.0389(2) 0.4078(3) 0.4694(2) 0.0502(13) Uani 1 1 d .
F6 F 0.3566(2) 0.3113(3) 0.26804(18) 0.0387(11) Uani 1 1 d .
F7 F 0.3705(2) 0.3088(3) 0.14708(19) 0.0460(12) Uani 1 1 d .
F8 F 0.2513(2) 0.2669(3) 0.0573(2) 0.0490(13) Uani 1 1 d .
F9 F 0.1128(2) 0.2318(3) 0.0925(2) 0.0483(13) Uani 1 1 d .
F10 F 0.0935(2) 0.2427(3) 0.21290(19) 0.0385(11) Uani 1 1 d .
F11 F 0.2794(2) 0.4631(3) 0.3365(2) 0.0362(12) Uani 1 1 d .
F12 F 0.3925(2) 0.5219(3) 0.4230(2) 0.0434(12) Uani 1 1 d .
F13 F 0.4653(3) 0.3956(3) 0.5082(2) 0.0557(14) Uani 1 1 d .
F14 F 0.4200(3) 0.2082(3) 0.5062(2) 0.0630(15) Uani 1 1 d .
F15 F 0.3070(2) 0.1457(3) 0.4225(2) 0.0462(12) Uani 1 1 d .

loop_
_atom_site_aniso_label
_atom_site_aniso_U_11
_atom_site_aniso_U_22
_atom_site_aniso_U_33
_atom_site_aniso_U_23
_atom_site_aniso_U_13
_atom_site_aniso_U_12
Zr1 0.0210(5) 0.0296(5) 0.0256(5) -0.0005(4) 0.0058(4) -0.0020(4)
Zr2 0.0227(5) 0.0295(5) 0.0257(5) 0.0006(4) 0.0060(4) 0.0047(4)
C1 0.008(4) 0.058(5) 0.018(4) -0.003(4) 0.006(3) 0.003(4)
C2 0.026(5) 0.030(5) 0.024(5) 0.001(4) -0.001(4) -0.002(4)
C3 0.040(5) 0.028(5) 0.017(4) 0.000(3) 0.005(4) 0.007(4)
C4 0.022(5) 0.038(5) 0.026(5) -0.007(4) -0.001(4) 0.005(4)
C5 0.021(5) 0.032(5) 0.020(5) -0.003(3) 0.003(4) -0.001(4)
C6 0.043(6) 0.017(5) 0.029(5) -0.006(4) 0.005(4) 0.004(4)
C7 0.032(5) 0.048(6) 0.026(5) -0.004(4) 0.005(4) 0.008(4)
C8 0.064(8) 0.047(6) 0.029(6) -0.009(4) 0.001(5) 0.028(5)
C9 0.080(8) 0.020(5) 0.044(6) -0.001(4) 0.006(6) -0.003(5)
C10 0.056(7) 0.036(6) 0.027(5) -0.003(4) 0.013(5) -0.019(5)
C11 0.023(5) 0.069(7) 0.034(6) -0.012(4) 0.004(4) -0.009(5)
C12 0.028(6) 0.077(8) 0.049(7) -0.026(5) -0.007(5) 0.029(6)
C13 0.045(7) 0.049(6) 0.048(7) -0.010(5) -0.016(5) 0.024(5)
C14 0.044(7) 0.034(5) 0.040(6) 0.007(4) -0.002(5) -0.003(4)
C15 0.036(6) 0.034(5) 0.042(6) 0.001(4) 0.006(5) -0.006(4)
C16 0.025(5) 0.044(6) 0.030(6) -0.002(4) 0.006(4) -0.008(4)
C17 0.039(6) 0.032(5) 0.041(6) 0.000(4) 0.013(5) -0.009(4)
C18 0.026(5) 0.049(6) 0.028(5) -0.010(4) 0.011(4) -0.014(4)
C19 0.016(5) 0.057(6) 0.042(6) 0.002(5) -0.009(4) 0.002(4)
C20 0.024(5) 0.056(6) 0.045(6) -0.018(5) 0.009(4) 0.003(4)
C21 0.072(7) 0.051(6) 0.031(6) 0.015(4) 0.003(5) -0.033(5)
C22 0.036(6) 0.100(7) 0.043(6) -0.015(5) 0.020(5) -0.026(5)
C23 0.030(5) 0.050(6) 0.016(5) 0.003(4) 0.001(4) -0.003(4)
C24 0.051(7) 0.038(6) 0.025(5) -0.001(4) 0.000(5) 0.005(5)
C25 0.043(6) 0.020(5) 0.030(5) -0.005(4) 0.010(4) -0.012(4)
C26 0.041(6) 0.040(6) 0.011(4) 0.000(4) 0.002(4) 0.014(4)
C27 0.044(6) 0.023(5) 0.021(5) 0.001(4) -0.001(4) -0.016(4)
C28 0.051(7) 0.048(6) 0.037(6) 0.004(4) -0.006(5) -0.009(5)
C29 0.038(6) 0.084(8) 0.033(6) 0.018(5) 0.004(5) -0.009(5)
C30 0.025(5) 0.068(7) 0.028(5) 0.007(5) 0.004(4) 0.013(5)
C31 0.046(6) 0.061(6) 0.017(5) 0.004(4) 0.003(5) 0.000(5)
C32 0.037(6) 0.052(6) 0.035(6) 0.007(5) 0.003(5) -0.007(5)
C33 0.027(5) 0.031(5) 0.067(7) -0.002(5) 0.013(5) -0.001(4)
C34 0.026(6) 0.072(6) 0.038(6) 0.000(5) 0.007(5) -0.013(5)
C35 0.035(6) 0.062(6) 0.039(6) -0.003(5) 0.016(5) 0.019(5)
C36 0.034(6) 0.048(6) 0.045(6) -0.001(5) 0.016(5) 0.003(4)
C37 0.028(5) 0.030(5) 0.047(6) 0.005(4) 0.011(5) -0.001(4)
C38 0.049(7) 0.082(7) 0.044(6) -0.003(5) 0.018(5) 0.003(5)
C39 0.077(8) 0.026(5) 0.051(7) -0.011(4) 0.006(6) 0.005(5)
C40 0.052(7) 0.036(6) 0.038(6) -0.003(4) 0.007(5) -0.010(5)
C41 0.059(7) 0.059(7) 0.042(6) 0.006(5) -0.001(5) -0.026(6)
C42 0.066(8) 0.032(6) 0.056(7) 0.005(5) 0.006(6) -0.008(5)
C43 0.072(8) 0.048(7) 0.039(6) -0.003(5) -0.003(5) 0.013(5)
C44 0.024(5) 0.034(5) 0.057(7) -0.015(5) 0.016(5) -0.007(4)
C45 0.021(5) 0.024(5) 0.038(6) -0.001(4) 0.001(4) -0.001(4)
C46 0.024(5) 0.029(5) 0.026(5) -0.006(4) 0.004(4) -0.008(4)
C47 0.020(4) 0.019(4) 0.026(5) -0.001(4) 0.002(4) -0.010(3)
C48 0.022(5) 0.033(5) 0.033(5) 0.006(4) 0.004(4) -0.007(4)
C49 0.021(5) 0.046(6) 0.025(5) -0.006(4) 0.007(4) -0.009(4)
C50 0.024(5) 0.015(4) 0.035(5) 0.001(3) 0.002(4) 0.002(3)
C51 0.026(5) 0.026(5) 0.021(5) -0.005(3) -0.001(4) -0.005(3)
C52 0.024(5) 0.029(5) 0.041(6) -0.001(4) 0.016(5) -0.003(4)
C53 0.047(6) 0.036(5) 0.020(5) -0.002(4) 0.014(5) -0.002(4)
C54 0.025(5) 0.031(5) 0.027(5) 0.002(4) -0.013(4) -0.002(4)
C55 0.014(5) 0.025(4) 0.041(6) -0.006(4) 0.006(5) 0.000(3)
C56 0.024(5) 0.023(5) 0.023(4) 0.001(4) 0.016(4) 0.005(3)
C57 0.022(5) 0.019(5) 0.026(5) 0.003(4) 0.013(4) 0.003(4)
C58 0.038(6) 0.018(5) 0.031(5) -0.002(4) 0.016(5) -0.006(4)
C59 0.033(6) 0.036(6) 0.037(6) -0.007(5) 0.010(5) -0.012(4)
C60 0.023(5) 0.045(6) 0.035(6) 0.016(4) 0.002(4) 0.013(4)
C61 0.042(6) 0.017(5) 0.037(6) 0.004(4) 0.017(5) 0.004(4)
C62 0.069(7) 0.036(5) 0.051(7) -0.005(4) -0.001(5) -0.016(5)
C63 0.058(6) 0.037(5) 0.035(5) 0.004(4) 0.004(5) 0.018(4)
C64 0.046(6) 0.035(5) 0.034(5) 0.004(4) 0.007(4) -0.010(4)
B1 0.022(6) 0.024(5) 0.017(5) 0.005(4) 0.001(4) -0.001(4)
F1 0.043(3) 0.056(3) 0.065(4) -0.016(3) 0.024(3) 0.012(2)
F2 0.041(3) 0.042(3) 0.047(3) 0.000(2) 0.009(3) 0.010(2)
F3 0.038(3) 0.035(3) 0.031(3) 0.008(2) 0.016(2) 0.011(2)
F4 0.053(3) 0.052(3) 0.027(3) 0.010(2) 0.014(2) -0.002(2)
F5 0.046(3) 0.073(3) 0.036(3) -0.009(2) 0.019(3) -0.013(2)
F6 0.032(3) 0.054(3) 0.032(3) -0.009(2) 0.007(2) -0.010(2)
F7 0.038(3) 0.066(3) 0.038(3) -0.004(2) 0.017(2) -0.012(2)
F8 0.048(3) 0.074(3) 0.026(3) -0.008(2) 0.011(3) 0.001(2)
F9 0.036(3) 0.073(3) 0.034(3) -0.005(2) 0.000(3) 0.006(2)
F10 0.023(3) 0.057(3) 0.035(3) -0.001(2) 0.002(2) 0.000(2)
F11 0.029(3) 0.029(3) 0.050(3) 0.013(2) 0.003(2) -0.006(2)
F12 0.043(3) 0.035(3) 0.053(3) -0.003(2) 0.010(3) -0.009(2)
F13 0.043(3) 0.068(3) 0.051(4) -0.002(3) -0.009(3) -0.015(3)
F14 0.053(4) 0.068(3) 0.059(4) 0.022(3) -0.019(3) 0.003(3)
F15 0.051(3) 0.030(3) 0.054(3) 0.007(2) -0.005(3) 0.005(2)

loop_
_atom_type_symbol
_atom_type_description
_atom_type_scat_dispersion_real
_atom_type_scat_dispersion_imag
_atom_type_scat_source
C C 0.0033 0.0016 'International Tables Vol C Tables 4.2.6.8 and 6.1.1.4'
H H 0.0000 0.0000 'International Tables Vol C Tables 4.2.6.8 and 6.1.1.4'
B B 0.0013 0.0007 'International Tables Vol C Tables 4.2.6.8 and 6.1.1.4'
F F 0.0171 0.0103 'International Tables Vol C Tables 4.2.6.8 and 6.1.1.4'
Zr Zr -2.9673 0.5597 'International Tables Vol C Tables 4.2.6.8 and 6.1.1.4'

loop_
_geom_angle_atom_site_label_1
_geom_angle_atom_site_label_2
_geom_angle_atom_site_label_3
_geom_angle
C62 Zr1 C1 95.3(3)
C62 Zr1 C26 121.9(3)
C1 Zr1 C26 131.9(3)
C62 Zr1 C34 87.8(3)
C1 Zr1 C34 136.1(3)
C26 Zr1 C34 79.3(3)
C62 Zr1 C33 120.8(3)
C1 Zr1 C33 129.9(2)
C26 Zr1 C33 57.4(3)
C34 Zr1 C33 33.8(2)
C62 Zr1 C37 134.1(3)
C1 Zr1 C37 96.1(2)
C26 Zr1 C37 79.8(3)
C34 Zr1 C37 54.5(3)
C33 Zr1 C37 33.9(2)
C62 Zr1 C27 137.0(3)
C1 Zr1 C27 97.4(2)
C26 Zr1 C27 34.7(2)
C34 Zr1 C27 109.8(3)
C33 Zr1 C27 79.8(3)
C37 Zr1 C27 85.0(3)
C62 Zr1 C35 80.8(3)
C1 Zr1 C35 104.7(3)
C26 Zr1 C35 110.1(3)
C34 Zr1 C35 32.6(2)
C33 Zr1 C35 55.2(3)
C37 Zr1 C35 53.4(3)
C27 Zr1 C35 134.1(3)
C62 Zr1 C36 105.9(3)
C1 Zr1 C36 83.1(2)
C26 Zr1 C36 110.8(2)
C34 Zr1 C36 54.3(3)
C33 Zr1 C36 55.8(3)
C37 Zr1 C36 32.7(2)
C27 Zr1 C36 116.3(3)
C35 Zr1 C36 31.9(2)
C62 Zr1 C25 89.5(3)
C1 Zr1 C25 138.0(2)
C26 Zr1 C25 33.7(2)
C34 Zr1 C25 85.7(3)
C33 Zr1 C25 80.1(3)
C37 Zr1 C25 110.1(3)
C27 Zr1 C25 54.9(2)
C35 Zr1 C25 117.2(3)
C36 Zr1 C25 135.4(3)
C62 Zr1 C23 107.7(3)
C1 Zr1 C23 86.3(2)
C26 Zr1 C23 55.7(2)
C34 Zr1 C23 134.3(3)
C33 Zr1 C23 110.8(3)
C37 Zr1 C23 117.3(3)
C27 Zr1 C23 33.2(2)
C35 Zr1 C23 165.7(2)
C36 Zr1 C23 145.5(3)
C25 Zr1 C23 52.8(2)
C62 Zr1 C24 83.5(3)
C1 Zr1 C24 108.0(3)
C26 Zr1 C24 54.4(2)
C34 Zr1 C24 115.9(3)
C33 Zr1 C24 109.5(3)
C37 Zr1 C24 133.5(3)
C27 Zr1 C24 53.5(2)
C35 Zr1 C24 144.7(3)
C36 Zr1 C24 165.1(3)
C25 Zr1 C24 31.1(2)
C23 Zr1 C24 31.1(2)
C63 Zr2 C1 91.7(2)
C63 Zr2 C2 123.5(2)
C1 Zr2 C2 131.8(2)
C63 Zr2 C16 123.4(3)
C1 Zr2 C16 130.5(2)
C2 Zr2 C16 58.8(2)
C63 Zr2 C17 134.9(3)
C1 Zr2 C17 97.1(2)
C2 Zr2 C17 80.9(2)
C16 Zr2 C17 33.5(2)
C63 Zr2 C20 90.8(3)
C1 Zr2 C20 137.9(2)
C2 Zr2 C20 78.7(3)
C16 Zr2 C20 33.0(2)
C17 Zr2 C20 54.5(3)
C63 Zr2 C3 135.8(2)
C1 Zr2 C3 97.8(2)
C2 Zr2 C3 34.2(2)
C16 Zr2 C3 80.9(3)
C17 Zr2 C3 86.6(3)
C20 Zr2 C3 109.2(3)
C63 Zr2 C18 105.2(3)
C1 Zr2 C18 84.8(2)
C2 Zr2 C18 111.8(2)
C16 Zr2 C18 55.1(2)
C17 Zr2 C18 32.9(2)
C20 Zr2 C18 54.2(2)
C3 Zr2 C18 118.5(2)
C63 Zr2 C19 81.1(3)
C1 Zr2 C19 106.2(2)
C2 Zr2 C19 110.5(3)
C16 Zr2 C19 54.9(3)
C17 Zr2 C19 53.9(3)
C20 Zr2 C19 33.1(2)
C3 Zr2 C19 135.4(3)
C18 Zr2 C19 31.9(2)
C63 Zr2 C6 90.7(2)
C1 Zr2 C6 138.0(2)
C2 Zr2 C6 33.4(2)
C16 Zr2 C6 80.5(3)
C17 Zr2 C6 110.3(3)
C20 Zr2 C6 84.0(3)
C3 Zr2 C6 54.6(2)
C18 Zr2 C6 134.5(2)
C19 Zr2 C6 115.6(3)
C63 Zr2 C4 106.4(2)
C1 Zr2 C4 86.7(2)
C2 Zr2 C4 54.6(2)
C16 Zr2 C4 111.1(3)
C17 Zr2 C4 118.1(2)
C20 Zr2 C4 132.4(3)
C3 Zr2 C4 32.3(2)
C18 Zr2 C4 147.4(2)
C19 Zr2 C4 165.1(3)
C6 Zr2 C4 52.6(2)
C63 Zr2 C5 82.4(2)
C1 Zr2 C5 107.7(2)
C2 Zr2 C5 54.3(2)
C16 Zr2 C5 110.4(2)
C17 Zr2 C5 134.8(2)
C20 Zr2 C5 114.3(2)
C3 Zr2 C5 53.6(2)
C18 Zr2 C5 165.5(2)
C19 Zr2 C5 142.5(2)
C6 Zr2 C5 31.5(2)
C4 Zr2 C5 31.50(19)
Zr2 C1 Zr1 158.3(3)
C6 C2 C3 106.8(6)
C6 C2 C15 127.7(7)
C3 C2 C15 123.4(6)
C6 C2 Zr2 77.7(4)
C3 C2 Zr2 75.8(4)
C15 C2 Zr2 99.8(4)
C14 C3 C4 115.9(7)
C14 C3 C2 136.4(7)
C4 C3 C2 107.6(6)
C14 C3 Zr2 114.3(5)
C4 C3 Zr2 79.1(4)
C2 C3 Zr2 70.0(4)
C11 C4 C3 120.8(7)
C11 C4 C5 130.4(7)
C3 C4 C5 108.7(7)
C11 C4 Zr2 123.0(5)
C3 C4 Zr2 68.6(4)
C5 C4 Zr2 75.5(4)
C10 C5 C6 122.0(7)
C10 C5 C4 131.1(7)
C6 C5 C4 106.9(6)
C10 C5 Zr2 122.7(5)
C6 C5 Zr2 69.3(4)
C4 C5 Zr2 73.0(4)
C5 C6 C2 109.9(6)
C5 C6 C7 117.0(7)
C2 C6 C7 133.0(7)
C5 C6 Zr2 79.2(4)
C2 C6 Zr2 68.8(4)
C7 C6 Zr2 118.8(5)
C8 C7 C6 119.5(8)
C8 C7 H7 120.3
C6 C7 H7 120.3
C7 C8 C9 123.0(8)
C7 C8 H8 118.5
C9 C8 H8 118.5
C10 C9 C8 120.2(8)
C10 C9 H9 119.9
C8 C9 H9 119.9
C9 C10 C5 118.4(8)
C9 C10 H10 120.8
C5 C10 H10 120.8
C12 C11 C4 119.3(8)
C12 C11 H11 120.3
C4 C11 H11 120.3
C11 C12 C13 121.1(9)
C11 C12 H12 119.4
C13 C12 H12 119.4
C12 C13 C14 121.6(8)
C12 C13 H13 119.2
C14 C13 H13 119.2
C13 C14 C3 121.0(7)
C13 C14 H14 119.5
C3 C14 H14 119.5
C21 C15 C16 112.3(6)
C21 C15 C22 107.7(7)
C16 C15 C22 110.5(7)
C21 C15 C2 114.1(6)
C16 C15 C2 100.1(6)
C22 C15 C2 112.2(6)
C20 C16 C17 106.5(7)
C20 C16 C15 124.9(7)
C17 C16 C15 124.9(7)
C20 C16 Zr2 73.8(4)
C17 C16 Zr2 73.5(4)
C15 C16 Zr2 101.2(5)
C18 C17 C16 108.9(7)
C18 C17 Zr2 75.9(4)
C16 C17 Zr2 73.1(4)
C18 C17 H17 125.5
C16 C17 H17 125.5
Zr2 C17 H17 117.4
C19 C18 C17 107.9(7)
C19 C18 Zr2 74.4(4)
C17 C18 Zr2 71.2(4)
C19 C18 H18 126.1
C17 C18 H18 126.1
Zr2 C18 H18 120.1
C18 C19 C20 107.6(7)
C18 C19 Zr2 73.7(4)
C20 C19 Zr2 70.9(4)
C18 C19 H19 126.2
C20 C19 H19 126.2
Zr2 C19 H19 121.0
C16 C20 C19 109.1(7)
C16 C20 Zr2 73.2(4)
C19 C20 Zr2 76.0(4)
C16 C20 H20 125.5
C19 C20 H20 125.5
Zr2 C20 H20 117.3
C15 C21 H21A 109.5
C15 C21 H21B 109.5
H21A C21 H21B 109.5
C15 C21 H21C 109.5
H21A C21 H21C 109.5
H21B C21 H21C 109.5
C15 C22 H22A 109.5
C15 C22 H22B 109.5
H22A C22 H22B 109.5
C15 C22 H22C 109.5
H22A C22 H22C 109.5
H22B C22 H22C 109.5
C24 C23 C31 131.7(8)
C24 C23 C27 107.5(7)
C31 C23 C27 120.6(7)
C24 C23 Zr1 75.4(5)
C31 C23 Zr1 124.4(5)
C27 C23 Zr1 69.1(4)
C25 C24 C23 109.7(7)
C25 C24 C43 122.1(8)
C23 C24 C43 128.2(9)
C25 C24 Zr1 70.4(4)
C23 C24 Zr1 73.5(4)
C43 C24 Zr1 122.2(5)
C24 C25 C26 110.1(7)
C24 C25 C40 117.5(7)
C26 C25 C40 132.4(8)
C24 C25 Zr1 78.5(5)
C26 C25 Zr1 69.1(4)
C40 C25 Zr1 119.1(5)
C25 C26 C27 105.5(6)
C25 C26 C32 128.4(8)
C27 C26 C32 124.5(7)
C25 C26 Zr1 77.2(4)
C27 C26 Zr1 75.3(4)
C32 C26 Zr1 101.9(5)
C28 C27 C23 116.5(8)
C28 C27 C26 136.4(8)
C23 C27 C26 107.1(6)
C28 C27 Zr1 116.8(5)
C23 C27 Zr1 77.7(4)
C26 C27 Zr1 70.0(4)
C29 C28 C27 119.5(8)
C29 C28 H28 120.2
C27 C28 H28 120.2
C28 C29 C30 124.4(8)
C28 C29 H29 117.8
C30 C29 H29 117.8
C31 C30 C29 120.3(8)
C31 C30 H30 119.8
C29 C30 H30 119.8
C30 C31 C23 118.6(8)
C30 C31 H31 120.7
C23 C31 H31 120.7
C39 C32 C38 106.9(7)
C39 C32 C33 109.8(6)
C38 C32 C33 109.8(7)
C39 C32 C26 116.7(7)
C38 C32 C26 113.9(7)
C33 C32 C26 99.5(6)
C34 C33 C37 103.8(8)
C34 C33 C32 126.3(7)
C37 C33 C32 126.0(7)
C34 C33 Zr1 72.6(4)
C37 C33 Zr1 73.4(4)
C32 C33 Zr1 101.2(5)
C35 C34 C33 109.9(8)
C35 C34 Zr1 76.8(5)
C33 C34 Zr1 73.7(5)
C35 C34 H34 125.1
C33 C34 H34 125.1
Zr1 C34 H34 116.3
C36 C35 C34 109.3(8)
C36 C35 Zr1 74.5(5)
C34 C35 Zr1 70.6(5)
C36 C35 H35 125.4
C34 C35 H35 125.4
Zr1 C35 H35 121.2
C35 C36 C37 106.5(8)
C35 C36 Zr1 73.6(5)
C37 C36 Zr1 71.1(4)
C35 C36 H36 126.8
C37 C36 H36 126.8
Zr1 C36 H36 120.4
C36 C37 C33 110.5(7)
C36 C37 Zr1 76.2(4)
C33 C37 Zr1 72.7(4)
C36 C37 H37 124.7
C33 C37 H37 124.7
Zr1 C37 H37 118.1
C32 C38 H38A 109.5
C32 C38 H38B 109.5
H38A C38 H38B 109.5
C32 C38 H38C 109.5
H38A C38 H38C 109.5
H38B C38 H38C 109.5
C32 C39 H39A 109.5
C32 C39 H39B 109.5
H39A C39 H39B 109.5
C32 C39 H39C 109.5
H39A C39 H39C 109.5
H39B C39 H39C 109.5
C41 C40 C25 119.3(8)
C41 C40 H40 120.3
C25 C40 H40 120.3
C40 C41 C42 123.6(9)
C40 C41 H41 118.2
C42 C41 H41 118.2
C43 C42 C41 120.7(8)
C43 C42 H42 119.7
C41 C42 H42 119.7
C42 C43 C24 116.8(9)
C42 C43 H43 121.6
C24 C43 H43 121.6
F1 C44 C49 120.8(8)
F1 C44 C45 121.6(8)
C49 C44 C45 117.6(7)
F2 C45 C46 121.7(7)
F2 C45 C44 118.4(7)
C46 C45 C44 119.8(7)
C45 C46 F3 114.1(7)
C45 C46 C47 125.7(7)
F3 C46 C47 120.1(7)
C46 C47 C48 112.2(7)
C46 C47 B1 128.1(6)
C48 C47 B1 119.6(6)
F4 C48 C49 116.4(7)
F4 C48 C47 120.0(7)
C49 C48 C47 123.6(7)
F5 C49 C44 119.9(7)
F5 C49 C48 119.0(7)
C44 C49 C48 121.1(8)
C51 C50 C55 112.2(7)
C51 C50 B1 128.6(7)
C55 C50 B1 119.0(7)
F6 C51 C50 120.1(7)
F6 C51 C52 115.1(7)
C50 C51 C52 124.8(7)
C53 C52 F7 120.5(7)
C53 C52 C51 120.2(7)
F7 C52 C51 119.3(7)
C52 C53 F8 120.3(7)
C52 C53 C54 118.9(8)
F8 C53 C54 120.8(8)
F9 C54 C53 119.4(7)
F9 C54 C55 121.7(7)
C53 C54 C55 118.9(7)
F10 C55 C50 121.2(7)
F10 C55 C54 113.8(7)
C50 C55 C54 124.9(7)
C57 C56 C61 112.8(7)
C57 C56 B1 120.9(6)
C61 C56 B1 126.1(6)
F11 C57 C58 116.3(6)
F11 C57 C56 119.1(7)
C58 C57 C56 124.6(7)
F12 C58 C57 121.0(7)
F12 C58 C59 119.7(7)
C57 C58 C59 119.3(7)
F13 C59 C60 120.7(8)
F13 C59 C58 120.3(7)
C60 C59 C58 119.1(8)
C59 C60 F14 119.9(8)
C59 C60 C61 121.3(7)
F14 C60 C61 118.9(7)
F15 C61 C60 116.7(7)
F15 C61 C56 120.4(7)
C60 C61 C56 122.9(7)
Zr1 C62 H62A 109.5
Zr1 C62 H62B 109.5
H62A C62 H62B 109.5
Zr1 C62 H62C 109.5
H62A C62 H62C 109.5
H62B C62 H62C 109.5
Zr2 C63 H63A 109.5
Zr2 C63 H63B 109.5
H63A C63 H63B 109.5
Zr2 C63 H63C 109.5
H63A C63 H63C 109.5
H63B C63 H63C 109.5
B1 C64 H64A 109.5
B1 C64 H64B 109.5
H64A C64 H64B 109.5
B1 C64 H64C 109.5
H64A C64 H64C 109.5
H64B C64 H64C 109.5
C64 B1 C56 113.3(6)
C64 B1 C47 108.9(6)
C56 B1 C47 104.6(5)
C64 B1 C50 106.3(6)
C56 B1 C50 112.1(6)
C47 B1 C50 111.7(6)

loop_
_geom_bond_atom_site_label_1
_geom_bond_atom_site_label_2
_geom_bond_distance
Zr1 C62 2.264(6)
Zr1 C1 2.430(7)
Zr1 C26 2.435(7)
Zr1 C34 2.452(8)
Zr1 C33 2.467(8)
Zr1 C37 2.477(7)
Zr1 C27 2.506(7)
Zr1 C35 2.531(8)
Zr1 C36 2.542(8)
Zr1 C25 2.542(7)
Zr1 C23 2.620(7)
Zr1 C24 2.644(8)
Zr2 C63 2.249(6)
Zr2 C1 2.427(7)
Zr2 C2 2.435(7)
Zr2 C16 2.461(7)
Zr2 C17 2.467(7)
Zr2 C20 2.470(7)
Zr2 C3 2.511(7)
Zr2 C18 2.527(7)
Zr2 C19 2.536(7)
Zr2 C6 2.552(7)
Zr2 C4 2.647(7)
Zr2 C5 2.680(7)
C2 C6 1.439(9)
C2 C3 1.455(9)
C2 C15 1.607(10)
C3 C14 1.424(9)
C3 C4 1.441(9)
C4 C11 1.440(9)
C4 C5 1.447(9)
C5 C10 1.419(9)
C5 C6 1.425(9)
C6 C7 1.441(9)
C7 C8 1.354(10)
C7 H7 0.9500
C8 C9 1.405(11)
C8 H8 0.9500
C9 C10 1.377(10)
C9 H9 0.9500
C10 H10 0.9500
C11 C12 1.355(9)
C11 H11 0.9500
C12 C13 1.374(11)
C12 H12 0.9500
C13 C14 1.387(11)
C13 H13 0.9500
C14 H14 0.9500
C15 C21 1.505(9)
C15 C16 1.526(10)
C15 C22 1.544(10)
C16 C20 1.399(10)
C16 C17 1.419(10)
C17 C18 1.416(9)
C17 H17 0.9500
C18 C19 1.393(9)
C18 H18 0.9500
C19 C20 1.429(10)
C19 H19 0.9500
C20 H20 0.9500
C21 H21A 0.9800
C21 H21B 0.9800
C21 H21C 0.9800
C22 H22A 0.9800
C22 H22B 0.9800
C22 H22C 0.9800
C23 C24 1.413(10)
C23 C31 1.452(10)
C23 C27 1.468(9)
C24 C25 1.395(10)
C24 C43 1.460(10)
C25 C26 1.446(9)
C25 C40 1.455(10)
C26 C27 1.476(10)
C26 C32 1.552(10)
C27 C28 1.422(9)
C28 C29 1.360(10)
C28 H28 0.9500
C29 C30 1.392(10)
C29 H29 0.9500
C30 C31 1.351(10)
C30 H30 0.9500
C31 H31 0.9500
C32 C39 1.517(9)
C32 C38 1.525(10)
C32 C33 1.533(10)
C33 C34 1.428(10)
C33 C37 1.441(10)
C34 C35 1.400(10)
C34 H34 0.9500
C35 C36 1.394(10)
C35 H35 0.9500
C36 C37 1.413(10)
C36 H36 0.9500
C37 H37 0.9500
C38 H38A 0.9800
C38 H38B 0.9800
C38 H38C 0.9800
C39 H39A 0.9800
C39 H39B 0.9800
C39 H39C 0.9800
C40 C41 1.322(9)
C40 H40 0.9500
C41 C42 1.411(11)
C41 H41 0.9500
C42 C43 1.369(11)
C42 H42 0.9500
C43 H43 0.9500
C44 F1 1.348(8)
C44 C49 1.378(10)
C44 C45 1.390(10)
C45 F2 1.358(7)
C45 C46 1.367(9)
C46 F3 1.369(8)
C46 C47 1.394(9)
C47 C48 1.413(9)
C47 B1 1.676(10)
C48 F4 1.351(7)
C48 C49 1.380(9)
C49 F5 1.365(8)
C50 C51 1.386(9)
C50 C55 1.390(9)
C50 B1 1.681(10)
C51 F6 1.367(7)
C51 C52 1.403(9)
C52 C53 1.344(10)
C52 F7 1.355(8)
C53 F8 1.351(8)
C53 C54 1.387(10)
C54 F9 1.347(7)
C54 C55 1.404(10)
C55 F10 1.367(7)
C56 C57 1.404(8)
C56 C61 1.415(9)
C56 B1 1.665(10)
C57 F11 1.350(7)
C57 C58 1.372(9)
C58 F12 1.339(7)
C58 C59 1.377(10)
C59 F13 1.346(8)
C59 C60 1.358(9)
C60 F14 1.362(8)
C60 C61 1.370(10)
C61 F15 1.364(7)
C62 H62A 0.9800
C62 H62B 0.9800
C62 H62C 0.9800
C63 H63A 0.9800
C63 H63B 0.9800
C63 H63C 0.9800
C64 B1 1.650(9)
C64 H64A 0.9800
C64 H64B 0.9800
C64 H64C 0.9800
